data_4313154
loop_
_publ_author_name
'Xiangru Meng'
'Yinglin Song'
'Hongwei Hou'
'Yaoting Fan'
'Gang Li'
'Yu Zhu'

_publ_section_title
;
 Novel Pb and Zn Coordination Polymers: Synthesis, Molecular Structures,
 and Third-Order Nonlinear Optical Properties
;
_journal_name_full 'Inorganic Chemistry'
_journal_page_first 1306
_journal_page_last 1315
_journal_paper_doi 10.1021/ic0259282
_journal_volume 42
_journal_year 2003
_chemical_formula_sum 'C17 H14 N8 S2 Zn'
_chemical_formula_weight 459.85
_space_group_IT_number 2
_symmetry_cell_setting triclinic
_symmetry_space_group_name_Hall '-P 1'
_symmetry_space_group_name_H-M 'P -1'
_atom_sites_solution_hydrogens geom
_atom_sites_solution_primary direct
_atom_sites_solution_secondary difmap
_audit_creation_method SHELXL-97
_cell_angle_alpha 85.60(3)
_cell_angle_beta 86.93(3)
_cell_angle_gamma 81.38(3)
_cell_formula_units_Z 2
_cell_length_a 8.7858(18)
_cell_length_b 9.5635(19)
_cell_length_c 11.912(2)
_cell_measurement_reflns_used 180
_cell_measurement_temperature 291(2)
_cell_measurement_theta_max 25
_cell_measurement_theta_min 2
_cell_volume 985.8(3)
_computing_cell_refinement raxis
_computing_data_collection raxis
_computing_data_reduction raxis
_computing_molecular_graphics texsan
_computing_publication_material texsan
_computing_structure_refinement 'SHELXL-97 (Sheldrick, 1997)'
_computing_structure_solution 'SHELXS-97 (Sheldrick, 1990)'
_diffrn_ambient_temperature 291(2)
_diffrn_measured_fraction_theta_full 0.8699
_diffrn_measured_fraction_theta_max 0.8699
_diffrn_measurement_device_type R-axis-IV
_diffrn_measurement_method ' Osillation  frames'
_diffrn_radiation_monochromator graphite
_diffrn_radiation_source 'fine-focus sealed tube'
_diffrn_radiation_type MoK\a
_diffrn_radiation_wavelength 0.71073
_diffrn_reflns_av_R_equivalents 0.0000
_diffrn_reflns_av_sigmaI/netI 1.6958
_diffrn_reflns_limit_h_max 11
_diffrn_reflns_limit_h_min -11
_diffrn_reflns_limit_k_max 0
_diffrn_reflns_limit_k_min -12
_diffrn_reflns_limit_l_max 15
_diffrn_reflns_limit_l_min -15
_diffrn_reflns_number 3176
_diffrn_reflns_theta_full 27.49
_diffrn_reflns_theta_max 27.49
_diffrn_reflns_theta_min 1.72
_exptl_absorpt_coefficient_mu 1.478
_exptl_absorpt_correction_type none
_exptl_crystal_colour colorless
_exptl_crystal_density_diffrn 1.549
_exptl_crystal_density_method 'not measured'
_exptl_crystal_description prismatic
_exptl_crystal_F_000 468
_exptl_crystal_size_max 0.30
_exptl_crystal_size_mid 0.20
_exptl_crystal_size_min 0.20
_refine_diff_density_max 0.483
_refine_diff_density_min -0.684
_refine_diff_density_rms 0.081
_refine_ls_extinction_coef 0.0065(13)
_refine_ls_extinction_expression Fc^*^=kFc[1+0.001xFc^2^\l^3^/sin(2\q)]^-1/4^
_refine_ls_extinction_method SHELXL
_refine_ls_goodness_of_fit_ref 1.078
_refine_ls_hydrogen_treatment mixed
_refine_ls_matrix_type full
_refine_ls_number_parameters 270
_refine_ls_number_reflns 3176
_refine_ls_number_restraints 0
_refine_ls_restrained_S_all 1.078
_refine_ls_R_factor_all 0.0704
_refine_ls_R_factor_gt 0.0549
_refine_ls_shift/su_max 0.030
_refine_ls_shift/su_mean 0.003
_refine_ls_structure_factor_coef Fsqd
_refine_ls_weighting_details 'calc w=1/[\s^2^(Fo^2^)+(0.0743P)^2^+0.3445P] where P=(Fo^2^+2Fc^2^)/3'
_refine_ls_weighting_scheme calc
_refine_ls_wR_factor_gt 0.1267
_refine_ls_wR_factor_ref 0.1339
_reflns_number_gt 2697
_reflns_number_total 3176
_reflns_threshold_expression >2sigma(I)
_cod_data_source_file ic0259282_s1_3.cif
_cod_data_source_block Polymer3
_cod_depositor_comments
;
The following automatic conversions were performed:

data name '_atom_site_symetry_multiplicity' was replaced with
'_atom_site_symmetry_multiplicity' as specified in the replacement
file 'data/replacement-values/replacement_tags.lst'.

Automatic conversion script
Id: cif_correct_tags 9268 2022-04-12 08:56:07Z antanas 
;
_cod_database_code 4313154

loop_
_symmetry_equiv_pos_as_xyz
'x, y, z'
'-x, -y, -z'

loop_
_atom_site_label
_atom_site_type_symbol
_atom_site_fract_x
_atom_site_fract_y
_atom_site_fract_z
_atom_site_U_iso_or_equiv
_atom_site_adp_type
_atom_site_occupancy
_atom_site_symmetry_multiplicity
_atom_site_calc_flag
_atom_site_refinement_flags
_atom_site_disorder_assembly
_atom_site_disorder_group
Zn1 Zn -0.34665(4) -0.15555(4) -0.22215(3) 0.04378(10) Uani 1 1 d . . .
S1 S -0.3099(2) -0.40781(16) -0.54462(12) 0.1326(6) Uani 1 1 d . . .
S2 S -0.81299(11) 0.00830(11) -0.04218(9) 0.0660(3) Uani 1 1 d . . .
N1 N -0.1796(3) -0.0367(3) -0.2689(2) 0.0446(7) Uani 1 1 d . . .
N2 N -0.2022(3) 0.1026(3) -0.2613(2) 0.0454(7) Uani 1 1 d . . .
N3 N -0.0766(3) 0.1523(3) -0.3071(2) 0.0421(7) Uani 1 1 d . . .
N4 N -0.2780(3) -0.3279(3) -0.1129(2) 0.0423(7) Uani 1 1 d . . .
N5 N -0.1771(3) -0.4285(3) -0.1551(2) 0.0427(7) Uani 1 1 d . . .
N6 N -0.1626(3) -0.5394(3) -0.0793(2) 0.0404(7) Uani 1 1 d . . .
N7 N -0.3679(4) -0.2482(3) -0.3600(3) 0.0592(9) Uani 1 1 d . . .
N8 N -0.5337(3) -0.0544(3) -0.1601(3) 0.0591(9) Uani 1 1 d . . .
C1 C -0.3325(3) -0.3747(3) -0.0079(3) 0.0396(8) Uani 1 1 d . . .
C2 C -0.4389(4) -0.3099(4) 0.0714(3) 0.0462(9) Uani 1 1 d . . .
H2B H -0.4895 -0.2180 0.0578 0.055 Uiso 1 1 calc R . .
C3 C -0.4644(4) -0.3885(4) 0.1696(3) 0.0547(10) Uani 1 1 d . . .
H3A H -0.5337 -0.3484 0.2241 0.066 Uiso 1 1 calc R . .
C4 C -0.3885(4) -0.5294(4) 0.1914(3) 0.0532(9) Uani 1 1 d . . .
H4A H -0.4100 -0.5786 0.2594 0.064 Uiso 1 1 calc R . .
C5 C -0.2850(4) -0.5947(4) 0.1153(3) 0.0476(9) Uani 1 1 d . . .
H5B H -0.2357 -0.6870 0.1292 0.057 Uiso 1 1 calc R . .
C6 C -0.2576(4) -0.5137(3) 0.0145(3) 0.0401(8) Uani 1 1 d . . .
C7 C -0.0526(4) -0.6689(3) -0.0986(3) 0.0463(9) Uani 1 1 d . . .
H7A H -0.1076 -0.7500 -0.0909 0.056 Uiso 1 1 calc R . .
H7B H 0.0234 -0.6820 -0.0412 0.056 Uiso 1 1 calc R . .
C8 C 0.0295(4) -0.6641(4) -0.2134(3) 0.0485(9) Uani 1 1 d . . .
H8B H 0.069(4) -0.569(4) -0.235(3) 0.074(12) Uiso 1 1 d . . .
H8A H 0.114(4) -0.727(4) -0.209(3) 0.049(9) Uiso 1 1 d . . .
C9 C -0.0648(4) 0.3035(3) -0.3098(3) 0.0484(9) Uani 1 1 d . . .
H9B H -0.172(3) 0.358(3) -0.306(2) 0.038(8) Uiso 1 1 d . . .
H9A H -0.014(4) 0.326(4) -0.377(3) 0.075(12) Uiso 1 1 d . . .
C10 C 0.0305(4) 0.0455(3) -0.3452(2) 0.0399(8) Uani 1 1 d . . .
C11 C 0.1760(4) 0.0438(4) -0.3996(3) 0.0534(10) Uani 1 1 d . . .
H11A H 0.2206 0.1258 -0.4150 0.064 Uiso 1 1 calc R . .
C12 C 0.2488(4) -0.0862(4) -0.4288(3) 0.0599(11) Uani 1 1 d . . .
H12A H 0.3460 -0.0929 -0.4647 0.072 Uiso 1 1 calc R . .
C13 C 0.1794(4) -0.2108(4) -0.4057(3) 0.0583(11) Uani 1 1 d . . .
H13A H 0.2324 -0.2965 -0.4281 0.070 Uiso 1 1 calc R . .
C14 C 0.0382(4) -0.2098(4) -0.3520(3) 0.0515(9) Uani 1 1 d . . .
H14A H -0.0057 -0.2922 -0.3366 0.062 Uiso 1 1 calc R . .
C15 C -0.0374(4) -0.0771(3) -0.3212(3) 0.0405(8) Uani 1 1 d . . .
C16 C -0.3450(4) -0.3166(4) -0.4365(3) 0.0541(10) Uani 1 1 d . . .
C17 C -0.6516(4) -0.0281(3) -0.1114(3) 0.0445(8) Uani 1 1 d . . .

loop_
_atom_site_aniso_label
_atom_site_aniso_U_11
_atom_site_aniso_U_22
_atom_site_aniso_U_33
_atom_site_aniso_U_23
_atom_site_aniso_U_13
_atom_site_aniso_U_12
Zn1 0.0494(2) 0.03082(18) 0.0496(2) -0.00318(15) 0.00812(16) -0.00435(15)
S1 0.2233(16) 0.0997(9) 0.0945(9) -0.0552(7) 0.0575(10) -0.0857(10)
S2 0.0562(5) 0.0494(6) 0.0845(7) 0.0051(5) 0.0213(5) 0.0040(4)
N1 0.0512(14) 0.0351(14) 0.0474(15) -0.0058(12) 0.0040(13) -0.0064(12)
N2 0.0550(15) 0.0324(14) 0.0484(15) -0.0038(12) 0.0048(13) -0.0073(12)
N3 0.0519(14) 0.0294(13) 0.0462(14) -0.0069(11) 0.0046(12) -0.0097(11)
N4 0.0485(14) 0.0297(13) 0.0487(15) -0.0081(11) 0.0044(12) -0.0059(11)
N5 0.0532(14) 0.0276(13) 0.0460(14) -0.0029(11) 0.0041(12) -0.0042(11)
N6 0.0489(13) 0.0257(12) 0.0471(14) -0.0051(11) 0.0000(12) -0.0061(11)
N7 0.0732(18) 0.0526(18) 0.0529(17) -0.0095(15) 0.0067(15) -0.0133(15)
N8 0.0569(16) 0.0484(18) 0.0699(19) -0.0112(15) 0.0081(15) -0.0014(14)
C1 0.0446(15) 0.0364(16) 0.0416(16) -0.0081(13) 0.0026(13) -0.0171(13)
C2 0.0496(17) 0.0407(18) 0.0490(18) -0.0097(15) 0.0000(15) -0.0066(14)
C3 0.0555(18) 0.065(2) 0.0459(19) -0.0152(17) 0.0092(16) -0.0143(17)
C4 0.068(2) 0.057(2) 0.0391(17) -0.0041(16) -0.0005(16) -0.0250(17)
C5 0.0614(18) 0.0388(17) 0.0468(17) -0.0021(14) -0.0111(15) -0.0183(15)
C6 0.0492(15) 0.0310(15) 0.0433(16) -0.0046(13) -0.0032(14) -0.0152(13)
C7 0.0483(16) 0.0279(15) 0.063(2) -0.0099(15) -0.0067(16) -0.0017(13)
C8 0.0473(17) 0.0313(17) 0.067(2) -0.0079(16) 0.0012(17) -0.0041(14)
C9 0.0639(19) 0.0282(16) 0.0530(19) -0.0076(15) 0.0046(17) -0.0069(15)
C10 0.0500(16) 0.0324(16) 0.0378(16) -0.0029(13) -0.0053(14) -0.0061(13)
C11 0.0549(18) 0.044(2) 0.061(2) -0.0008(17) 0.0053(17) -0.0110(16)
C12 0.0537(19) 0.059(2) 0.063(2) -0.0048(19) 0.0055(18) 0.0012(18)
C13 0.060(2) 0.044(2) 0.064(2) -0.0085(18) -0.0038(18) 0.0151(17)
C14 0.0604(19) 0.0358(18) 0.057(2) -0.0021(16) -0.0084(17) -0.0007(16)
C15 0.0516(16) 0.0319(16) 0.0386(16) -0.0027(13) -0.0051(14) -0.0063(14)
C16 0.065(2) 0.0455(19) 0.054(2) -0.0004(17) 0.0049(17) -0.0212(17)
C17 0.0514(17) 0.0287(16) 0.0520(18) 0.0010(14) -0.0023(16) -0.0026(14)

loop_
_atom_type_symbol
_atom_type_description
_atom_type_scat_dispersion_real
_atom_type_scat_dispersion_imag
_atom_type_scat_source
C C 0.0033 0.0016 'International Tables Vol C Tables 4.2.6.8 and 6.1.1.4'
H H 0.0000 0.0000 'International Tables Vol C Tables 4.2.6.8 and 6.1.1.4'
N N 0.0061 0.0033 'International Tables Vol C Tables 4.2.6.8 and 6.1.1.4'
S S 0.1246 0.1234 'International Tables Vol C Tables 4.2.6.8 and 6.1.1.4'
Zn Zn 0.2839 1.4301 'International Tables Vol C Tables 4.2.6.8 and 6.1.1.4'

loop_
_geom_angle_atom_site_label_1
_geom_angle_atom_site_label_2
_geom_angle_atom_site_label_3
_geom_angle
_geom_angle_site_symmetry_1
_geom_angle_site_symmetry_3
_geom_angle_publ_flag
N8 Zn1 N7 115.36(14) . . ?
N8 Zn1 N1 115.38(12) . . ?
N7 Zn1 N1 102.06(12) . . ?
N8 Zn1 N4 107.97(12) . . ?
N7 Zn1 N4 101.03(12) . . ?
N1 Zn1 N4 114.25(10) . . ?
N2 N1 C15 109.5(3) . . ?
N2 N1 Zn1 121.4(2) . . ?
C15 N1 Zn1 128.7(2) . . ?
N1 N2 N3 107.3(2) . . ?
N2 N3 C10 111.5(3) . . ?
N2 N3 C9 120.6(3) . . ?
C10 N3 C9 127.9(3) . . ?
N5 N4 C1 109.7(2) . . ?
N5 N4 Zn1 115.68(19) . . ?
C1 N4 Zn1 133.6(2) . . ?
N4 N5 N6 107.7(2) . . ?
N5 N6 C6 111.5(2) . . ?
N5 N6 C7 121.5(2) . . ?
C6 N6 C7 127.0(3) . . ?
C16 N7 Zn1 163.8(3) . . ?
C17 N8 Zn1 162.3(3) . . ?
N4 C1 C6 107.0(3) . . ?
N4 C1 C2 132.4(3) . . ?
C6 C1 C2 120.6(3) . . ?
C3 C2 C1 116.7(3) . . ?
C2 C3 C4 122.3(3) . . ?
C5 C4 C3 122.0(3) . . ?
C4 C5 C6 115.9(3) . . ?
N6 C6 C1 104.1(3) . . ?
N6 C6 C5 133.4(3) . . ?
C1 C6 C5 122.5(3) . . ?
N6 C7 C8 113.1(3) . . ?
C7 C8 C9 114.7(3) . 1_545 ?
N3 C9 C8 111.3(3) . 1_565 ?
N3 C10 C15 104.5(3) . . ?
N3 C10 C11 132.8(3) . . ?
C15 C10 C11 122.6(3) . . ?
C12 C11 C10 115.9(3) . . ?
C11 C12 C13 121.7(3) . . ?
C14 C13 C12 122.6(3) . . ?
C13 C14 C15 116.2(3) . . ?
N1 C15 C10 107.1(3) . . ?
N1 C15 C14 131.9(3) . . ?
C10 C15 C14 121.0(3) . . ?
N7 C16 S1 178.2(4) . . ?
N8 C17 S2 179.1(3) . . ?

loop_
_geom_bond_atom_site_label_1
_geom_bond_atom_site_label_2
_geom_bond_distance
_geom_bond_site_symmetry_2
_geom_bond_publ_flag
Zn1 N8 1.920(3) . ?
Zn1 N7 1.955(3) . ?
Zn1 N1 2.018(3) . ?
Zn1 N4 2.056(3) . ?
S1 C16 1.601(4) . ?
S2 C17 1.607(3) . ?
N1 N2 1.326(4) . ?
N1 C15 1.382(4) . ?
N2 N3 1.339(4) . ?
N3 C10 1.368(4) . ?
N3 C9 1.464(4) . ?
N4 N5 1.317(3) . ?
N4 C1 1.382(4) . ?
N5 N6 1.335(3) . ?
N6 C6 1.373(4) . ?
N6 C7 1.477(4) . ?
N7 C16 1.154(5) . ?
N8 C17 1.163(4) . ?
C1 C6 1.404(4) . ?
C1 C2 1.404(4) . ?
C2 C3 1.369(5) . ?
C3 C4 1.423(5) . ?
C4 C5 1.366(5) . ?
C5 C6 1.408(4) . ?
C7 C8 1.512(5) . ?
C8 C9 1.528(5) 1_545 ?
C9 C8 1.528(5) 1_565 ?
C10 C15 1.397(5) . ?
C10 C11 1.400(5) . ?
C11 C12 1.371(5) . ?
C12 C13 1.420(6) . ?
C13 C14 1.365(5) . ?
C14 C15 1.406(4) . ?
